data_7229080
loop_
_publ_author_name
'Du, Qiaohong'
'Xiong, Xinnuo'
'Suo, Zili'
'Tang, Peixiao'
'He, Jiawei'
'Zeng, Xia'
'Hou, Quan'
'Li, Hui'

_publ_section_title
;
 Investigation of the solid forms of deferasirox: solvate, co-crystal, and
 amorphous form
;
_journal_issue 68
_journal_name_full 'RSC Adv.'
_journal_page_first 43151
_journal_paper_doi 10.1039/C7RA08077H
_journal_volume 7
_journal_year 2017
_chemical_formula_moiety 'C21 H15 N3 O4, C3 H7 N O'
_chemical_formula_sum 'C24 H22 N4 O5'
_chemical_formula_weight 446.45
_chemical_name_systematic DFX-DMF
_space_group_crystal_system monoclinic
_space_group_IT_number 14
_space_group_name_Hall '-P 2ybc'
_space_group_name_H-M_alt 'P 1 21/c 1'
_symmetry_space_group_name_Hall '-P 2ybc'
_symmetry_space_group_name_H-M 'P 1 21/c 1'
_atom_sites_solution_hydrogens geom
_atom_sites_solution_primary iterative
_audit_creation_date 2017-03-13
_audit_creation_method
;
Olex2 1.2
(compiled 2017.03.02 svn.r3394 for OlexSys, GUI svn.r5324)
;
_audit_update_record
;
2017-06-10 deposited with the CCDC.
2017-09-05 downloaded from the CCDC.
;
_cell_angle_alpha 90
_cell_angle_beta 94.210(4)
_cell_angle_gamma 90
_cell_formula_units_Z 4
_cell_length_a 8.9013(4)
_cell_length_b 33.2054(14)
_cell_length_c 7.7293(3)
_cell_measurement_reflns_used 2454
_cell_measurement_temperature 293(2)
_cell_measurement_theta_max 28.0610
_cell_measurement_theta_min 3.6600
_cell_volume 2278.39(17)
_computing_cell_refinement
;
CrysAlisPro, Agilent Technologies,
Version 1.171.37.35 (release 13-08-2014 CrysAlis171 .NET)
(compiled Aug 13 2014,18:06:01)
;
_computing_data_collection
;
CrysAlisPro, Agilent Technologies,
Version 1.171.37.35 (release 13-08-2014 CrysAlis171 .NET)
(compiled Aug 13 2014,18:06:01)
;
_computing_data_reduction
;
CrysAlisPro, Agilent Technologies,
Version 1.171.37.35 (release 13-08-2014 CrysAlis171 .NET)
(compiled Aug 13 2014,18:06:01)
;
_computing_molecular_graphics 'Olex2 (Dolomanov et al., 2009)'
_computing_publication_material 'Olex2 (Dolomanov et al., 2009)'
_computing_structure_refinement 'ShelXL (Sheldrick, 2015)'
_computing_structure_solution
;
Superflip (Palatinus & Chapuis, 2007;Palatinus & van der Lee, 2008;
Palatinus et al., 2012)
;
_diffrn_ambient_temperature 293.15
_diffrn_detector 'CCD plate'
_diffrn_detector_area_resol_mean 16.0874
_diffrn_detector_type Eos
_diffrn_measured_fraction_theta_full 0.998
_diffrn_measured_fraction_theta_max 0.999
_diffrn_measurement_details
;
#__ type_ start__ end____ width___ exp.time_
  1 omega    0.00   78.00   0.3000    3.7500
omega____ theta____ kappa____ phi______ frames
    -       16.6856   57.0000 -120.0000 260

#__ type_ start__ end____ width___ exp.time_
  2 omega   -4.00   83.00   0.3000    3.7500
omega____ theta____ kappa____ phi______ frames
    -       16.6856   77.0000    0.0000 290

#__ type_ start__ end____ width___ exp.time_
  3 omega   -7.00   35.00   0.3000    3.7500
omega____ theta____ kappa____ phi______ frames
    -       16.6856  -38.0000   90.0000 140
;
_diffrn_measurement_device 'four-circle diffractometer'
_diffrn_measurement_device_type 'Xcalibur, Eos'
_diffrn_measurement_method '\w scans'
_diffrn_orient_matrix_UB_11 0.0211606000
_diffrn_orient_matrix_UB_12 -0.0138747000
_diffrn_orient_matrix_UB_13 0.0671851000
_diffrn_orient_matrix_UB_21 -0.0181927000
_diffrn_orient_matrix_UB_22 -0.0162297000
_diffrn_orient_matrix_UB_23 -0.0573351000
_diffrn_orient_matrix_UB_31 0.0749021000
_diffrn_orient_matrix_UB_32 -0.0000106000
_diffrn_orient_matrix_UB_33 -0.0257873000
_diffrn_radiation_monochromator graphite
_diffrn_radiation_probe x-ray
_diffrn_radiation_type MoK\a
_diffrn_radiation_wavelength 0.71073
_diffrn_reflns_av_R_equivalents 0.0193
_diffrn_reflns_av_unetI/netI 0.0299
_diffrn_reflns_Laue_measured_fraction_full 0.998
_diffrn_reflns_Laue_measured_fraction_max 0.999
_diffrn_reflns_limit_h_max 8
_diffrn_reflns_limit_h_min -11
_diffrn_reflns_limit_k_max 38
_diffrn_reflns_limit_k_min -41
_diffrn_reflns_limit_l_max 9
_diffrn_reflns_limit_l_min -9
_diffrn_reflns_number 10213
_diffrn_reflns_point_group_measured_fraction_full 0.998
_diffrn_reflns_point_group_measured_fraction_max 0.999
_diffrn_reflns_theta_full 25.242
_diffrn_reflns_theta_max 26.372
_diffrn_reflns_theta_min 2.913
_diffrn_source 'Enhance (Mo) X-ray Source'
_exptl_absorpt_coefficient_mu 0.093
_exptl_absorpt_correction_T_max 1.00000
_exptl_absorpt_correction_T_min 0.85720
_exptl_absorpt_correction_type multi-scan
_exptl_absorpt_process_details
;
CrysAlisPro, Agilent Technologies,
Version 1.171.37.35 (release 13-08-2014 CrysAlis171 .NET)
(compiled Aug 13 2014,18:06:01)
Empirical absorption correction using spherical harmonics,
 implemented in SCALE3 ABSPACK scaling algorithm.
;
_exptl_crystal_colour colourless
_exptl_crystal_density_diffrn 1.302
_exptl_crystal_density_method 'not measured'
_exptl_crystal_F_000 936
_exptl_crystal_size_max 0.35
_exptl_crystal_size_mid 0.3
_exptl_crystal_size_min 0.2
_refine_diff_density_max 0.318
_refine_diff_density_min -0.342
_refine_diff_density_rms 0.060
_refine_ls_extinction_method none
_refine_ls_goodness_of_fit_ref 1.046
_refine_ls_hydrogen_treatment constr
_refine_ls_matrix_type full
_refine_ls_number_parameters 303
_refine_ls_number_reflns 4661
_refine_ls_number_restraints 0
_refine_ls_restrained_S_all 1.046
_refine_ls_R_factor_all 0.0737
_refine_ls_R_factor_gt 0.0532
_refine_ls_shift/su_max 0.001
_refine_ls_shift/su_mean 0.000
_refine_ls_structure_factor_coef Fsqd
_refine_ls_weighting_details 'w=1/[\s^2^(Fo^2^)+(0.0688P)^2^+0.3401P] where P=(Fo^2^+2Fc^2^)/3'
_refine_ls_weighting_scheme calc
_refine_ls_wR_factor_gt 0.1280
_refine_ls_wR_factor_ref 0.1456
_reflns_Friedel_coverage 0.000
_reflns_number_gt 3429
_reflns_number_total 4661
_reflns_threshold_expression 'I > 2\s(I)'
_cod_data_source_file c7ra08077h2.cif
_cod_data_source_block 160513_s2_dqh
_cod_original_cell_volume 2278.41(15)
_cod_database_code 7229080
_shelx_shelxl_version_number 2014/7
_chemical_oxdiff_formula c12h12n2o3
_shelx_space_group_comment
;
The symmetry employed for this shelxl refinement is uniquely defined
by the following loop, which should always be used as a source of
symmetry information in preference to the above space-group names.
They are only intended as comments.
;
_shelx_estimated_absorpt_t_max 0.982
_shelx_estimated_absorpt_t_min 0.968
_reflns_odcompleteness_completeness 99.81
_reflns_odcompleteness_iscentric 1
_reflns_odcompleteness_theta 26.32
_olex2_refinement_description
;
1. Fixed Uiso
 At 1.2 times of:
  All C(H) groups
 At 1.5 times of:
  All C(H,H,H) groups, All O(H) groups
2.a Aromatic/amide H refined with riding coordinates:
 C5(H5), C6(H6), C7(H7), C8(H8), C11(H11), C12(H12), C13(H13), C14(H14),
 C16(H16), C17(H17), C19(H19), C20(H20), C22(H22)
2.b Idealised Me refined as rotating group:
 C24(H24A,H24B,H24C), C25(H25A,H25B,H25C)
2.c Idealised tetrahedral OH refined as rotating group:
 O1(H1), O2(H2), O4(H4)
;
_olex2_submission_special_instructions 'No special instructions were received'

loop_
_space_group_symop_operation_xyz
'x, y, z'
'-x, y+1/2, -z+1/2'
'-x, -y, -z'
'x, -y-1/2, z-1/2'

loop_
_atom_site_label
_atom_site_type_symbol
_atom_site_fract_x
_atom_site_fract_y
_atom_site_fract_z
_atom_site_U_iso_or_equiv
_atom_site_adp_type
_atom_site_occupancy
_atom_site_site_symmetry_order
_atom_site_calc_flag
_atom_site_refinement_flags_posn
O1 O -0.00426(15) 0.24915(5) 0.1295(2) 0.0728(5) Uani 1 1 d .
H1 H -0.0052 0.2301 0.1969 0.109 Uiso 1 1 calc GR
O2 O 0.42878(17) 0.39616(5) -0.1069(2) 0.0749(5) Uani 1 1 d .
H2 H 0.3552 0.3953 -0.0491 0.112 Uiso 1 1 calc GR
O3 O -0.14445(18) 0.41135(4) 0.81751(18) 0.0680(4) Uani 1 1 d .
O4 O -0.1088(3) 0.47042(5) 0.6961(2) 0.0988(7) Uani 1 1 d .
H4 H -0.1401 0.4788 0.7866 0.148 Uiso 1 1 calc GR
N1 N 0.05536(15) 0.31590(4) -0.14909(17) 0.0418(3) Uani 1 1 d .
N2 N 0.05159(15) 0.35478(4) 0.07820(18) 0.0427(3) Uani 1 1 d .
N3 N 0.17321(16) 0.36727(5) -0.00620(19) 0.0478(4) Uani 1 1 d .
C1 C -0.01758(18) 0.32428(5) -0.0107(2) 0.0390(4) Uani 1 1 d .
C2 C 0.17114(18) 0.34287(5) -0.1422(2) 0.0422(4) Uani 1 1 d .
C3 C -0.15558(18) 0.30380(5) 0.0377(2) 0.0397(4) Uani 1 1 d .
C4 C -0.1446(2) 0.26484(5) 0.1052(2) 0.0468(4) Uani 1 1 d .
C5 C -0.2744(2) 0.24492(6) 0.1443(2) 0.0552(5) Uani 1 1 d .
H5 H -0.2687 0.2188 0.1873 0.066 Uiso 1 1 calc R
C6 C -0.4111(2) 0.26369(7) 0.1199(3) 0.0587(5) Uani 1 1 d .
H6 H -0.4977 0.2501 0.1471 0.070 Uiso 1 1 calc R
C7 C -0.4227(2) 0.30236(7) 0.0558(3) 0.0584(5) Uani 1 1 d .
H7 H -0.5163 0.3149 0.0408 0.070 Uiso 1 1 calc R
C8 C -0.2947(2) 0.32239(6) 0.0141(2) 0.0484(4) Uani 1 1 d .
H8 H -0.3019 0.3484 -0.0299 0.058 Uiso 1 1 calc R
C9 C 0.28406(19) 0.34553(5) -0.2706(2) 0.0457(4) Uani 1 1 d .
C10 C 0.4050(2) 0.37200(6) -0.2483(3) 0.0548(5) Uani 1 1 d .
C11 C 0.5104(2) 0.37388(8) -0.3723(3) 0.0719(6) Uani 1 1 d .
H11 H 0.5917 0.3914 -0.3567 0.086 Uiso 1 1 calc R
C12 C 0.4953(3) 0.35016(8) -0.5170(3) 0.0741(7) Uani 1 1 d .
H12 H 0.5659 0.3518 -0.5996 0.089 Uiso 1 1 calc R
C13 C 0.3766(2) 0.32383(7) -0.5412(3) 0.0675(6) Uani 1 1 d .
H13 H 0.3666 0.3078 -0.6400 0.081 Uiso 1 1 calc R
C14 C 0.2726(2) 0.32133(6) -0.4184(3) 0.0565(5) Uani 1 1 d .
H14 H 0.1932 0.3032 -0.4342 0.068 Uiso 1 1 calc R
C15 C 0.01202(19) 0.37458(5) 0.2327(2) 0.0426(4) Uani 1 1 d .
C16 C 0.0324(2) 0.41555(6) 0.2492(3) 0.0576(5) Uani 1 1 d .
H16 H 0.0715 0.4303 0.1607 0.069 Uiso 1 1 calc R
C17 C -0.0063(3) 0.43437(6) 0.3992(3) 0.0625(6) Uani 1 1 d .
H17 H 0.0071 0.4620 0.4116 0.075 Uiso 1 1 calc R
C18 C -0.0649(2) 0.41246(6) 0.5317(2) 0.0476(4) Uani 1 1 d .
C19 C -0.0849(2) 0.37134(6) 0.5115(2) 0.0474(4) Uani 1 1 d .
H19 H -0.1253 0.3565 0.5990 0.057 Uiso 1 1 calc R
C20 C -0.0457(2) 0.35225(6) 0.3638(2) 0.0480(4) Uani 1 1 d .
H20 H -0.0577 0.3245 0.3520 0.058 Uiso 1 1 calc R
C21 C -0.1090(2) 0.43094(6) 0.6968(2) 0.0538(5) Uani 1 1 d .
O5 O -0.2138(3) 0.49962(6) -0.0256(3) 0.1146(8) Uani 1 1 d .
N4 N -0.3490(3) 0.48183(7) 0.1978(3) 0.0865(6) Uani 1 1 d .
C22 C -0.2922(4) 0.47471(10) 0.0494(4) 0.0958(9) Uani 1 1 d .
H22 H -0.3110 0.4498 -0.0031 0.115 Uiso 1 1 calc R
C24 C -0.4405(5) 0.45125(13) 0.2763(5) 0.1346(13) Uani 1 1 d .
H24A H -0.5425 0.4606 0.2772 0.202 Uiso 1 1 calc GR
H24B H -0.4007 0.4462 0.3932 0.202 Uiso 1 1 calc GR
H24C H -0.4384 0.4268 0.2103 0.202 Uiso 1 1 calc GR
C25 C -0.3247(5) 0.51800(11) 0.2940(5) 0.1437(15) Uani 1 1 d .
H25A H -0.2885 0.5116 0.4108 0.216 Uiso 1 1 calc GR
H25B H -0.4177 0.5326 0.2951 0.216 Uiso 1 1 calc GR
H25C H -0.2515 0.5342 0.2411 0.216 Uiso 1 1 calc GR

loop_
_atom_site_aniso_label
_atom_site_aniso_U_11
_atom_site_aniso_U_22
_atom_site_aniso_U_33
_atom_site_aniso_U_23
_atom_site_aniso_U_13
_atom_site_aniso_U_12
O1 0.0606(9) 0.0612(10) 0.0998(12) 0.0385(9) 0.0275(8) 0.0135(7)
O2 0.0674(10) 0.0820(11) 0.0777(10) -0.0146(9) 0.0215(8) -0.0287(8)
O3 0.1007(11) 0.0591(9) 0.0471(8) 0.0002(7) 0.0259(7) -0.0037(8)
O4 0.186(2) 0.0479(10) 0.0712(11) -0.0113(8) 0.0653(12) -0.0160(11)
N1 0.0446(8) 0.0396(8) 0.0425(8) 0.0005(6) 0.0118(6) -0.0001(6)
N2 0.0453(8) 0.0427(8) 0.0414(8) -0.0007(6) 0.0124(6) -0.0049(6)
N3 0.0481(8) 0.0495(9) 0.0474(8) -0.0031(7) 0.0140(6) -0.0060(7)
C1 0.0444(9) 0.0335(9) 0.0400(8) 0.0038(7) 0.0087(7) 0.0025(7)
C2 0.0414(9) 0.0411(10) 0.0450(9) 0.0027(8) 0.0083(7) 0.0012(7)
C3 0.0461(9) 0.0380(9) 0.0364(8) 0.0011(7) 0.0122(7) -0.0026(7)
C4 0.0504(11) 0.0441(10) 0.0473(10) 0.0053(8) 0.0142(8) 0.0021(8)
C5 0.0654(13) 0.0474(11) 0.0546(11) 0.0094(9) 0.0165(9) -0.0099(9)
C6 0.0530(12) 0.0683(14) 0.0561(11) 0.0042(10) 0.0141(9) -0.0167(10)
C7 0.0468(10) 0.0707(14) 0.0588(12) 0.0065(10) 0.0111(9) 0.0009(10)
C8 0.0517(11) 0.0455(10) 0.0492(10) 0.0043(8) 0.0115(8) 0.0035(8)
C9 0.0431(9) 0.0471(10) 0.0481(10) 0.0060(8) 0.0122(7) 0.0046(8)
C10 0.0497(11) 0.0561(12) 0.0601(12) 0.0049(10) 0.0126(9) -0.0037(9)
C11 0.0549(12) 0.0851(17) 0.0785(15) 0.0077(13) 0.0244(11) -0.0135(11)
C12 0.0649(14) 0.0895(18) 0.0725(15) 0.0082(13) 0.0356(11) -0.0003(12)
C13 0.0655(13) 0.0782(16) 0.0620(13) -0.0038(11) 0.0272(10) 0.0037(11)
C14 0.0522(11) 0.0633(13) 0.0562(11) -0.0033(10) 0.0185(9) -0.0019(9)
C15 0.0461(9) 0.0439(10) 0.0384(8) -0.0026(7) 0.0084(7) -0.0009(8)
C16 0.0784(13) 0.0474(11) 0.0500(11) -0.0030(9) 0.0251(9) -0.0152(10)
C17 0.0915(15) 0.0428(11) 0.0565(11) -0.0076(9) 0.0273(11) -0.0167(10)
C18 0.0556(11) 0.0469(11) 0.0412(9) -0.0024(8) 0.0102(8) -0.0043(8)
C19 0.0583(11) 0.0465(10) 0.0383(9) 0.0046(8) 0.0093(8) -0.0028(8)
C20 0.0634(11) 0.0390(10) 0.0422(9) 0.0021(8) 0.0076(8) -0.0029(8)
C21 0.0655(12) 0.0506(12) 0.0469(10) -0.0057(9) 0.0152(9) -0.0086(9)
O5 0.187(2) 0.0798(13) 0.0857(13) -0.0117(11) 0.0683(14) -0.0049(13)
N4 0.1148(17) 0.0921(16) 0.0558(11) 0.0020(11) 0.0278(11) 0.0258(13)
C22 0.128(2) 0.093(2) 0.0691(16) -0.0134(15) 0.0298(16) 0.0100(18)
C24 0.147(3) 0.162(4) 0.100(2) 0.007(2) 0.045(2) -0.020(3)
C25 0.235(5) 0.102(3) 0.100(2) -0.025(2) 0.056(3) 0.023(3)

loop_
_atom_type_symbol
_atom_type_description
_atom_type_scat_dispersion_real
_atom_type_scat_dispersion_imag
_atom_type_scat_source
C C 0.0033 0.0016 'International Tables Vol C Tables 4.2.6.8 and 6.1.1.4'
H H 0.0000 0.0000 'International Tables Vol C Tables 4.2.6.8 and 6.1.1.4'
N N 0.0061 0.0033 'International Tables Vol C Tables 4.2.6.8 and 6.1.1.4'
O O 0.0106 0.0060 'International Tables Vol C Tables 4.2.6.8 and 6.1.1.4'

loop_
_geom_angle_atom_site_label_1
_geom_angle_atom_site_label_2
_geom_angle_atom_site_label_3
_geom_angle
C4 O1 H1 109.5
C10 O2 H2 109.5
C21 O4 H4 109.5
C1 N1 C2 104.18(14)
N3 N2 C15 120.71(14)
C1 N2 N3 109.43(13)
C1 N2 C15 129.81(14)
C2 N3 N2 103.13(14)
N1 C1 N2 109.75(14)
N1 C1 C3 125.13(15)
N2 C1 C3 125.10(14)
N1 C2 C9 124.53(15)
N3 C2 N1 113.49(14)
N3 C2 C9 121.98(16)
C4 C3 C1 119.01(15)
C8 C3 C1 120.96(15)
C8 C3 C4 120.02(15)
O1 C4 C3 116.58(15)
O1 C4 C5 124.22(17)
C5 C4 C3 119.20(17)
C4 C5 H5 120.0
C6 C5 C4 120.04(18)
C6 C5 H5 120.0
C5 C6 H6 119.4
C5 C6 C7 121.11(18)
C7 C6 H6 119.4
C6 C7 H7 120.2
C6 C7 C8 119.53(19)
C8 C7 H7 120.2
C3 C8 H8 120.0
C7 C8 C3 120.08(18)
C7 C8 H8 120.0
C10 C9 C2 121.12(17)
C10 C9 C14 118.39(16)
C14 C9 C2 120.49(16)
O2 C10 C9 123.10(16)
O2 C10 C11 117.04(18)
C9 C10 C11 119.84(19)
C10 C11 H11 119.7
C12 C11 C10 120.5(2)
C12 C11 H11 119.7
C11 C12 H12 119.8
C11 C12 C13 120.45(19)
C13 C12 H12 119.8
C12 C13 H13 120.2
C12 C13 C14 119.6(2)
C14 C13 H13 120.2
C9 C14 H14 119.4
C13 C14 C9 121.19(19)
C13 C14 H14 119.4
C16 C15 N2 119.53(15)
C16 C15 C20 120.97(16)
C20 C15 N2 119.51(16)
C15 C16 H16 120.5
C15 C16 C17 119.00(17)
C17 C16 H16 120.5
C16 C17 H17 119.6
C16 C17 C18 120.77(18)
C18 C17 H17 119.6
C17 C18 C21 123.42(17)
C19 C18 C17 119.07(17)
C19 C18 C21 117.51(16)
C18 C19 H19 119.6
C20 C19 C18 120.71(17)
C20 C19 H19 119.6
C15 C20 H20 120.3
C19 C20 C15 119.47(17)
C19 C20 H20 120.3
O3 C21 O4 123.12(18)
O3 C21 C18 122.86(18)
O4 C21 C18 114.01(17)
C22 N4 C24 120.1(3)
C22 N4 C25 123.9(3)
C25 N4 C24 116.0(2)
O5 C22 N4 123.4(3)
O5 C22 H22 118.3
N4 C22 H22 118.3
N4 C24 H24A 109.5
N4 C24 H24B 109.5
N4 C24 H24C 109.5
H24A C24 H24B 109.5
H24A C24 H24C 109.5
H24B C24 H24C 109.5
N4 C25 H25A 109.5
N4 C25 H25B 109.5
N4 C25 H25C 109.5
H25A C25 H25B 109.5
H25A C25 H25C 109.5
H25B C25 H25C 109.5

loop_
_geom_bond_atom_site_label_1
_geom_bond_atom_site_label_2
_geom_bond_distance
O1 H1 0.8200
O1 C4 1.354(2)
O2 H2 0.8200
O2 C10 1.359(2)
O3 C21 1.199(2)
O4 H4 0.8200
O4 C21 1.311(2)
N1 C1 1.321(2)
N1 C2 1.363(2)
N2 N3 1.3687(18)
N2 C1 1.347(2)
N2 C15 1.430(2)
N3 C2 1.326(2)
C1 C3 1.476(2)
C2 C9 1.466(2)
C3 C4 1.395(2)
C3 C8 1.384(2)
C4 C5 1.384(2)
C5 H5 0.9300
C5 C6 1.368(3)
C6 H6 0.9300
C6 C7 1.378(3)
C7 H7 0.9300
C7 C8 1.378(3)
C8 H8 0.9300
C9 C10 1.391(3)
C9 C14 1.394(3)
C10 C11 1.391(3)
C11 H11 0.9300
C11 C12 1.366(3)
C12 H12 0.9300
C12 C13 1.374(3)
C13 H13 0.9300
C13 C14 1.377(3)
C14 H14 0.9300
C15 C16 1.377(3)
C15 C20 1.385(2)
C16 H16 0.9300
C16 C17 1.383(3)
C17 H17 0.9300
C17 C18 1.389(2)
C18 C19 1.384(3)
C18 C21 1.494(2)
C19 H19 0.9300
C19 C20 1.373(2)
C20 H20 0.9300
O5 C22 1.251(3)
N4 C22 1.309(3)
N4 C24 1.461(4)
N4 C25 1.421(4)
C22 H22 0.9300
C24 H24A 0.9600
C24 H24B 0.9600
C24 H24C 0.9600
C25 H25A 0.9600
C25 H25B 0.9600
C25 H25C 0.9600
